data_4087512
loop_
_publ_author_name
'Ram\'irez-Contreras, Rodrigo'
'Bhuvanesh, Nattamai'
'Ozerov, Oleg V.'

_publ_section_title
;
 Cycloaddition and C--H Activation Reactions of a Tantalum Alkylidyne
;
_journal_issue 7
_journal_name_full Organometallics
_journal_page_first 1143
_journal_paper_doi 10.1021/acs.organomet.5b00205
_journal_volume 34
_journal_year 2015
_chemical_formula_moiety 'C23 H38 P2 Ta, C5 H9 B11 Cl11'
_chemical_formula_sum 'C28 H47 B11 Cl11 P2 Ta'
_chemical_formula_weight 1135.40
_space_group_crystal_system monoclinic
_space_group_IT_number 15
_space_group_name_Hall '-C 2yc'
_space_group_name_H-M_alt 'C 1 2/c 1'
_atom_sites_solution_hydrogens geom
_atom_sites_solution_primary direct
_audit_creation_date 2013-07-06
_audit_creation_method
;
  Olex2 1.2
  (compiled 2013.04.25 svn.r2679, GUI svn.r4466)
;
_cell_angle_alpha 90
_cell_angle_beta 94.8310(10)
_cell_angle_gamma 90
_cell_formula_units_Z 8
_cell_length_a 34.205(2)
_cell_length_b 8.6565(6)
_cell_length_c 31.071(2)
_cell_measurement_temperature 110.15
_cell_volume 9167.3(10)
_computing_cell_refinement 'APEX-II (BRUKER-NONIUS, 2003)'
_computing_data_collection 'APEX-II (BRUKER-NONIUS, 2003)'
_computing_data_reduction APEX-II
_computing_molecular_graphics
;
O. V. Dolomanov, L. J. Bourhis, R. J. Gildea, J. A. K. Howard and H. Puschmann,
OLEX2: a complete structure solution, refinement and analysis program.
J. Appl. Cryst. (2009). 42, 339-341.
;
_computing_publication_material
;
O. V. Dolomanov, L. J. Bourhis, R. J. Gildea, J. A. K. Howard and H. Puschmann,
OLEX2: a complete structure solution, refinement and analysis program.
J. Appl. Cryst. (2009). 42, 339-341.
;
_computing_structure_refinement
;
SHELXL, G.M. Sheldrick, Acta Cryst.
(2008). A64, 112-122
;
_computing_structure_solution
;
SHELXS, G.M. Sheldrick, Acta Cryst.
(2008). A64, 112-122
;
_diffrn_ambient_temperature 110.15
_diffrn_detector 'Bruker APEX2 area detector'
_diffrn_detector_area_resol_mean 7.9
_diffrn_detector_type 'CCD area detector'
_diffrn_measured_fraction_theta_full 1.000
_diffrn_measured_fraction_theta_max 1.000
_diffrn_measurement_device 'three-circle diffractometer'
_diffrn_measurement_device_type 'Bruker SMART APEX2 area detector'
_diffrn_measurement_method '\w and \f scans'
_diffrn_radiation_monochromator 'mirror optics'
_diffrn_radiation_probe x-ray
_diffrn_radiation_type 'Mo K\a'
_diffrn_radiation_wavelength 0.71073
_diffrn_radiation_xray_symbol K-L~3~
_diffrn_reflns_av_R_equivalents 0.0333
_diffrn_reflns_av_unetI/netI 0.0264
_diffrn_reflns_Laue_measured_fraction_full 1.000
_diffrn_reflns_Laue_measured_fraction_max 1.000
_diffrn_reflns_limit_h_max 44
_diffrn_reflns_limit_h_min -44
_diffrn_reflns_limit_k_max 11
_diffrn_reflns_limit_k_min -11
_diffrn_reflns_limit_l_max 40
_diffrn_reflns_limit_l_min -40
_diffrn_reflns_number 48864
_diffrn_reflns_point_group_measured_fraction_full 1.000
_diffrn_reflns_point_group_measured_fraction_max 1.000
_diffrn_reflns_theta_full 25.242
_diffrn_reflns_theta_max 27.498
_diffrn_reflns_theta_min 1.701
_diffrn_source 'microfocus sealed X-ray tube'
_diffrn_source_type 'Incoatec I\ms'
_exptl_absorpt_coefficient_mu 3.133
_exptl_absorpt_correction_T_max 0.813
_exptl_absorpt_correction_T_min 0.619
_exptl_absorpt_correction_type multi-scan
_exptl_absorpt_process_details 'SADABS (Sheldrick, 2006)'
_exptl_crystal_colour 'clear light orange'
_exptl_crystal_colour_lustre clear
_exptl_crystal_colour_modifier light
_exptl_crystal_colour_primary orange
_exptl_crystal_density_diffrn 1.645
_exptl_crystal_density_method 'not measured'
_exptl_crystal_description prism
_exptl_crystal_F_000 4480
_exptl_crystal_size_max 0.169
_exptl_crystal_size_mid 0.154
_exptl_crystal_size_min 0.069
_exptl_transmission_factor_max 0.691
_exptl_transmission_factor_min 0.813
_refine_diff_density_max 1.080
_refine_diff_density_min -0.885
_refine_diff_density_rms 0.085
_refine_ls_extinction_method none
_refine_ls_goodness_of_fit_ref 1.048
_refine_ls_hydrogen_treatment constr
_refine_ls_matrix_type full
_refine_ls_number_parameters 489
_refine_ls_number_reflns 10531
_refine_ls_number_restraints 0
_refine_ls_restrained_S_all 1.048
_refine_ls_R_factor_all 0.0259
_refine_ls_R_factor_gt 0.0221
_refine_ls_shift/su_max 0.003
_refine_ls_shift/su_mean 0.000
_refine_ls_structure_factor_coef Fsqd
_refine_ls_weighting_details 'w=1/[\s^2^(Fo^2^)+(0.0188P)^2^+15.3043P] where P=(Fo^2^+2Fc^2^)/3'
_refine_ls_weighting_scheme calc
_refine_ls_wR_factor_gt 0.0472
_refine_ls_wR_factor_ref 0.0486
_reflns_Friedel_coverage 0.000
_reflns_number_gt 9605
_reflns_number_total 10531
_reflns_threshold_expression 'I > 2\s(I)'
_cod_data_source_file om5b00205_si_002.cif
_cod_data_source_block rrc877
_cod_original_cell_volume 9167.2(11)
_cod_database_code 4087512
_olex2_refinement_description
;
1. Fixed Uiso
 At 1.2 times of:
  All C(H) groups, All C(H,H) groups
 At 1.5 times of:
  All C(H,H,H) groups
2.a Secondary CH2 refined with riding coordinates:
 C8(H8A,H8B), C25(H25A,H25B), C26(H26A,H26B), C27(H27A,H27B)
2.b Aromatic/amide H refined with riding coordinates:
 C1(H1), C3(H3), C4(H4), C5(H5), C6(H6), C7(H7)
2.c Idealised Me refined as rotating group:
 C20(H20A,H20B,H20C), C21(H21A,H21B,H21C), C22(H22A,H22B,H22C), C23(H23A,H23B,
 H23C), C19(H19A,H19B,H19C), C12(H12A,H12B,H12C), C13(H13A,H13B,H13C), C11(H11A,
 H11B,H11C), C10(H10A,H10B,H10C), C9(H9A,H9B,H9C), C28(H28A,H28B,H28C)
;
_shelx_estimated_absorpt_t_max 0.813
_shelx_estimated_absorpt_t_min 0.620
_shelx_space_group_comment
;
The symmetry employed for this shelxl refinement is uniquely defined
by the following loop, which should always be used as a source of
symmetry information in preference to the above space-group names.
They are only intended as comments.
;
_shelxl_version_number 2013-4

loop_
_space_group_symop_operation_xyz
'x, y, z'
'-x, y, -z+1/2'
'x+1/2, y+1/2, z'
'-x+1/2, y+1/2, -z+1/2'
'-x, -y, -z'
'x, -y, z-1/2'
'-x+1/2, -y+1/2, -z'
'x+1/2, -y+1/2, z-1/2'

loop_
_atom_site_label
_atom_site_type_symbol
_atom_site_fract_x
_atom_site_fract_y
_atom_site_fract_z
_atom_site_U_iso_or_equiv
_atom_site_adp_type
_atom_site_occupancy
_atom_site_site_symmetry_order
_atom_site_calc_flag
_atom_site_refinement_flags_posn
_atom_site_refinement_flags_adp
Ta1 Ta 0.12258(2) -0.48385(2) 0.13828(2) 0.01047(3) Uani 1 1 d . .
Cl1 Cl 0.14574(2) -0.06880(6) 0.00420(2) 0.01473(11) Uani 1 1 d . .
Cl2 Cl 0.20459(2) 0.06593(7) -0.08143(2) 0.01786(12) Uani 1 1 d . .
Cl3 Cl 0.16318(2) -0.08943(7) -0.18288(2) 0.02058(12) Uani 1 1 d . .
Cl4 Cl 0.08169(2) -0.32942(6) -0.16167(2) 0.01788(12) Uani 1 1 d . .
Cl5 Cl 0.07364(2) -0.32833(6) -0.04826(2) 0.01541(11) Uani 1 1 d . .
Cl6 Cl 0.13034(2) 0.31777(6) -0.03728(2) 0.01584(11) Uani 1 1 d . .
Cl7 Cl 0.14195(2) 0.31044(6) -0.15438(2) 0.01830(12) Uani 1 1 d . .
Cl8 Cl 0.06286(2) 0.05829(7) -0.20539(2) 0.02012(12) Uani 1 1 d . .
Cl9 Cl 0.00522(2) -0.08706(7) -0.11958(2) 0.01775(12) Uani 1 1 d . .
Cl10 Cl 0.04688(2) 0.07539(6) -0.01635(2) 0.01585(11) Uani 1 1 d . .
Cl11 Cl 0.04338(2) 0.31499(6) -0.11450(2) 0.01752(12) Uani 1 1 d . .
P2 P 0.06859(2) -0.42608(7) 0.18863(2) 0.01213(12) Uani 1 1 d . .
P1 P 0.06672(2) -0.42520(7) 0.07985(2) 0.01303(12) Uani 1 1 d . .
C1 C 0.14779(7) -0.2924(3) 0.15476(7) 0.0146(5) Uani 1 1 d . .
H1 H 0.1268 -0.2251 0.1454 0.017 Uiso 1 1 calc R U
C15 C 0.13103(7) -0.7333(3) 0.17547(8) 0.0151(5) Uani 1 1 d . .
C16 C 0.16230(7) -0.6338(3) 0.19151(7) 0.0136(5) Uani 1 1 d . .
C17 C 0.18578(7) -0.6011(3) 0.15699(7) 0.0147(5) Uani 1 1 d . .
C18 C 0.16891(7) -0.6780(3) 0.11936(7) 0.0161(5) Uani 1 1 d . .
C14 C 0.13481(7) -0.7587(3) 0.13095(8) 0.0155(5) Uani 1 1 d . .
C20 C 0.10392(7) -0.8212(3) 0.20205(8) 0.0196(5) Uani 1 1 d . .
H20A H 0.0793 -0.8428 0.1846 0.029 Uiso 1 1 calc R U
H20B H 0.0984 -0.7595 0.2273 0.029 Uiso 1 1 calc R U
H20C H 0.1163 -0.9187 0.2117 0.029 Uiso 1 1 calc R U
C21 C 0.17364(7) -0.5949(3) 0.23805(8) 0.0192(5) Uani 1 1 d . .
H21A H 0.1969 -0.6546 0.2484 0.029 Uiso 1 1 calc R U
H21B H 0.1519 -0.6204 0.2554 0.029 Uiso 1 1 calc R U
H21C H 0.1795 -0.4843 0.2407 0.029 Uiso 1 1 calc R U
C22 C 0.22405(7) -0.5156(3) 0.16050(8) 0.0207(5) Uani 1 1 d . .
H22A H 0.2249 -0.4446 0.1851 0.031 Uiso 1 1 calc R U
H22B H 0.2266 -0.4567 0.1339 0.031 Uiso 1 1 calc R U
H22C H 0.2457 -0.5895 0.1647 0.031 Uiso 1 1 calc R U
C23 C 0.18765(7) -0.6877(3) 0.07747(8) 0.0239(6) Uani 1 1 d . .
H23A H 0.2111 -0.7528 0.0813 0.036 Uiso 1 1 calc R U
H23B H 0.1950 -0.5839 0.0685 0.036 Uiso 1 1 calc R U
H23C H 0.1690 -0.7328 0.0553 0.036 Uiso 1 1 calc R U
C19 C 0.10977(7) -0.8658(3) 0.10211(8) 0.0220(5) Uani 1 1 d . .
H19A H 0.1087 -0.8285 0.0723 0.033 Uiso 1 1 calc R U
H19B H 0.0832 -0.8688 0.1116 0.033 Uiso 1 1 calc R U
H19C H 0.1211 -0.9699 0.1037 0.033 Uiso 1 1 calc R U
C2 C 0.17586(7) -0.1747(3) 0.17128(8) 0.0152(5) Uani 1 1 d . .
C3 C 0.18359(7) -0.1513(3) 0.21564(8) 0.0196(5) Uani 1 1 d . .
H3 H 0.1694 -0.2082 0.2353 0.023 Uiso 1 1 calc R U
C4 C 0.21178(7) -0.0459(3) 0.23138(9) 0.0237(6) Uani 1 1 d . .
H4 H 0.2169 -0.0323 0.2617 0.028 Uiso 1 1 calc R U
C5 C 0.23255(7) 0.0399(3) 0.20325(9) 0.0237(6) Uani 1 1 d . .
H5 H 0.2518 0.1124 0.2142 0.028 Uiso 1 1 calc R U
C6 C 0.22510(7) 0.0193(3) 0.15923(9) 0.0224(5) Uani 1 1 d . .
H6 H 0.2392 0.0780 0.1398 0.027 Uiso 1 1 calc R U
C7 C 0.19710(7) -0.0869(3) 0.14328(8) 0.0190(5) Uani 1 1 d . .
H7 H 0.1923 -0.1004 0.1130 0.023 Uiso 1 1 calc R U
C12 C 0.02435(7) -0.5439(3) 0.18387(8) 0.0192(5) Uani 1 1 d . .
H12A H 0.0307 -0.6489 0.1940 0.029 Uiso 1 1 calc R U
H12B H 0.0138 -0.5475 0.1536 0.029 Uiso 1 1 calc R U
H12C H 0.0048 -0.4988 0.2015 0.029 Uiso 1 1 calc R U
C13 C 0.04970(7) -0.2303(3) 0.18165(8) 0.0177(5) Uani 1 1 d . .
H13A H 0.0293 -0.2128 0.2015 0.027 Uiso 1 1 calc R U
H13B H 0.0385 -0.2165 0.1518 0.027 Uiso 1 1 calc R U
H13C H 0.0711 -0.1563 0.1879 0.027 Uiso 1 1 calc R U
C11 C 0.08209(8) -0.4280(3) 0.24651(7) 0.0197(5) Uani 1 1 d . .
H11A H 0.1047 -0.3598 0.2532 0.030 Uiso 1 1 calc R U
H11B H 0.0890 -0.5334 0.2558 0.030 Uiso 1 1 calc R U
H11C H 0.0599 -0.3916 0.2618 0.030 Uiso 1 1 calc R U
C8 C 0.11420(7) -0.4690(3) 0.06540(7) 0.0164(5) Uani 1 1 d . .
H8A H 0.1282 -0.3832 0.0523 0.020 Uiso 1 1 calc R U
H8B H 0.1167 -0.5679 0.0499 0.020 Uiso 1 1 calc R U
C10 C 0.03101(7) -0.5622(3) 0.05584(8) 0.0221(5) Uani 1 1 d . .
H10A H 0.0298 -0.5539 0.0243 0.033 Uiso 1 1 calc R U
H10B H 0.0052 -0.5393 0.0657 0.033 Uiso 1 1 calc R U
H10C H 0.0388 -0.6673 0.0646 0.033 Uiso 1 1 calc R U
C9 C 0.05075(7) -0.2351(3) 0.06180(8) 0.0186(5) Uani 1 1 d . .
H9A H 0.0711 -0.1592 0.0708 0.028 Uiso 1 1 calc R U
H9B H 0.0264 -0.2084 0.0746 0.028 Uiso 1 1 calc R U
H9C H 0.0461 -0.2346 0.0302 0.028 Uiso 1 1 calc R U
C24 C 0.13370(6) -0.1507(3) -0.09406(7) 0.0115(4) Uani 1 1 d . .
C25 C 0.16015(7) -0.2937(3) -0.09272(8) 0.0163(5) Uani 1 1 d . .
H25A H 0.1431 -0.3843 -0.0996 0.020 Uiso 1 1 calc R U
H25B H 0.1776 -0.2834 -0.1164 0.020 Uiso 1 1 calc R U
C26 C 0.18575(7) -0.3312(3) -0.05179(8) 0.0175(5) Uani 1 1 d . .
H26A H 0.1692 -0.3697 -0.0294 0.021 Uiso 1 1 calc R U
H26B H 0.1994 -0.2366 -0.0406 0.021 Uiso 1 1 calc R U
C27 C 0.21606(7) -0.4542(3) -0.06129(8) 0.0190(5) Uani 1 1 d . .
H27A H 0.2025 -0.5427 -0.0762 0.023 Uiso 1 1 calc R U
H27B H 0.2345 -0.4104 -0.0809 0.023 Uiso 1 1 calc R U
C28 C 0.23898(9) -0.5111(3) -0.02048(9) 0.0316(7) Uani 1 1 d . .
H28A H 0.2509 -0.4229 -0.0045 0.047 Uiso 1 1 calc R U
H28B H 0.2596 -0.5820 -0.0281 0.047 Uiso 1 1 calc R U
H28C H 0.2212 -0.5652 -0.0024 0.047 Uiso 1 1 calc R U
B1 B 0.12515(7) -0.0364(3) -0.04941(8) 0.0109(5) Uani 1 1 d . .
B2 B 0.15360(7) 0.0341(3) -0.09113(8) 0.0117(5) Uani 1 1 d . .
B3 B 0.13307(8) -0.0411(3) -0.14142(8) 0.0131(5) Uani 1 1 d . .
B4 B 0.09240(8) -0.1604(3) -0.13112(8) 0.0122(5) Uani 1 1 d . .
B5 B 0.08783(7) -0.1587(3) -0.07433(8) 0.0113(5) Uani 1 1 d . .
B6 B 0.11734(7) 0.1543(3) -0.06995(8) 0.0114(5) Uani 1 1 d . .
B7 B 0.12247(8) 0.1517(3) -0.12695(8) 0.0127(5) Uani 1 1 d . .
B8 B 0.08430(8) 0.0288(3) -0.15184(8) 0.0129(5) Uani 1 1 d . .
B9 B 0.05611(7) -0.0432(3) -0.10987(8) 0.0122(5) Uani 1 1 d . .
B10 B 0.07629(7) 0.0348(3) -0.05949(8) 0.0110(5) Uani 1 1 d . .
B11 B 0.07471(8) 0.1516(3) -0.10735(8) 0.0127(5) Uani 1 1 d . .

loop_
_atom_site_aniso_label
_atom_site_aniso_U_11
_atom_site_aniso_U_22
_atom_site_aniso_U_33
_atom_site_aniso_U_23
_atom_site_aniso_U_13
_atom_site_aniso_U_12
Ta1 0.01023(5) 0.01224(5) 0.00881(5) -0.00026(3) -0.00004(3) 0.00012(3)
Cl1 0.0177(3) 0.0161(3) 0.0100(2) -0.0005(2) -0.0012(2) 0.0027(2)
Cl2 0.0110(3) 0.0212(3) 0.0215(3) 0.0001(2) 0.0018(2) -0.0018(2)
Cl3 0.0245(3) 0.0246(3) 0.0139(3) -0.0036(2) 0.0088(2) -0.0010(2)
Cl4 0.0245(3) 0.0122(3) 0.0164(3) -0.0051(2) -0.0012(2) -0.0024(2)
Cl5 0.0188(3) 0.0110(2) 0.0166(3) 0.0030(2) 0.0023(2) -0.0021(2)
Cl6 0.0205(3) 0.0113(2) 0.0153(3) -0.0038(2) -0.0008(2) -0.0019(2)
Cl7 0.0237(3) 0.0154(3) 0.0158(3) 0.0041(2) 0.0019(2) -0.0060(2)
Cl8 0.0280(3) 0.0198(3) 0.0115(3) 0.0026(2) -0.0052(2) -0.0023(2)
Cl9 0.0119(3) 0.0162(3) 0.0244(3) 0.0009(2) -0.0028(2) -0.0026(2)
Cl10 0.0161(3) 0.0173(3) 0.0150(3) -0.0003(2) 0.0062(2) 0.0027(2)
Cl11 0.0170(3) 0.0117(3) 0.0234(3) 0.0028(2) -0.0018(2) 0.0030(2)
P2 0.0130(3) 0.0126(3) 0.0108(3) -0.0004(2) 0.0009(2) 0.0011(2)
P1 0.0133(3) 0.0154(3) 0.0101(3) 0.0006(2) -0.0008(2) -0.0002(2)
C1 0.0116(11) 0.0172(11) 0.0151(11) 0.0005(9) 0.0019(9) 0.0018(9)
C15 0.0139(11) 0.0125(11) 0.0187(12) 0.0005(9) -0.0002(9) 0.0038(9)
C16 0.0124(11) 0.0143(11) 0.0137(11) 0.0029(9) -0.0012(9) 0.0046(9)
C17 0.0125(11) 0.0155(11) 0.0158(12) 0.0008(9) -0.0014(9) 0.0038(9)
C18 0.0138(11) 0.0211(12) 0.0136(11) -0.0008(9) 0.0017(9) 0.0052(9)
C14 0.0130(11) 0.0160(11) 0.0173(12) -0.0036(9) 0.0000(9) 0.0029(9)
C20 0.0188(12) 0.0145(12) 0.0255(13) 0.0028(10) 0.0031(10) 0.0019(10)
C21 0.0173(12) 0.0231(13) 0.0166(12) 0.0014(10) -0.0015(10) 0.0009(10)
C22 0.0114(11) 0.0291(14) 0.0214(13) 0.0016(11) 0.0007(9) 0.0004(10)
C23 0.0192(13) 0.0355(15) 0.0172(13) -0.0040(11) 0.0027(10) 0.0076(11)
C19 0.0207(13) 0.0196(12) 0.0248(14) -0.0063(11) -0.0031(10) 0.0027(10)
C2 0.0113(11) 0.0144(11) 0.0195(12) -0.0018(9) -0.0003(9) 0.0027(9)
C3 0.0158(12) 0.0255(13) 0.0177(12) -0.0005(10) 0.0035(10) 0.0014(10)
C4 0.0191(13) 0.0298(14) 0.0214(13) -0.0090(11) -0.0033(10) 0.0017(11)
C5 0.0161(12) 0.0204(13) 0.0340(15) -0.0094(11) -0.0020(11) -0.0013(10)
C6 0.0196(13) 0.0197(12) 0.0281(14) 0.0006(11) 0.0036(11) -0.0013(10)
C7 0.0180(12) 0.0205(12) 0.0181(12) 0.0006(10) -0.0004(10) -0.0004(10)
C12 0.0144(12) 0.0199(12) 0.0239(13) -0.0013(10) 0.0050(10) -0.0009(10)
C13 0.0211(13) 0.0154(11) 0.0164(12) -0.0014(9) 0.0007(10) 0.0043(10)
C11 0.0251(13) 0.0222(13) 0.0118(11) -0.0007(10) 0.0015(10) 0.0046(10)
C8 0.0179(12) 0.0191(12) 0.0122(11) 0.0001(9) 0.0013(9) 0.0003(10)
C10 0.0205(13) 0.0223(13) 0.0224(13) -0.0035(11) -0.0042(10) -0.0049(10)
C9 0.0218(13) 0.0179(12) 0.0163(12) 0.0028(10) 0.0021(10) 0.0037(10)
C24 0.0121(11) 0.0115(10) 0.0112(11) -0.0011(8) 0.0022(9) 0.0005(8)
C25 0.0167(12) 0.0142(11) 0.0182(12) -0.0037(9) 0.0024(9) 0.0054(9)
C26 0.0164(12) 0.0158(11) 0.0201(12) -0.0007(10) 0.0010(10) 0.0008(9)
C27 0.0161(12) 0.0199(12) 0.0211(13) 0.0001(10) 0.0028(10) 0.0056(10)
C28 0.0286(15) 0.0337(16) 0.0312(15) -0.0037(13) -0.0052(12) 0.0145(12)
B1 0.0119(12) 0.0124(12) 0.0083(11) 0.0002(9) 0.0010(9) 0.0003(9)
B2 0.0111(12) 0.0128(12) 0.0115(12) 0.0001(10) 0.0024(9) -0.0009(10)
B3 0.0156(13) 0.0135(12) 0.0105(12) 0.0000(10) 0.0020(10) -0.0005(10)
B4 0.0150(13) 0.0111(12) 0.0101(12) 0.0001(10) -0.0010(10) -0.0005(10)
B5 0.0120(12) 0.0092(11) 0.0127(12) 0.0011(9) 0.0004(10) -0.0008(9)
B6 0.0130(12) 0.0088(11) 0.0121(12) -0.0015(9) -0.0001(10) -0.0004(9)
B7 0.0150(13) 0.0111(12) 0.0120(12) 0.0024(10) 0.0018(10) -0.0007(10)
B8 0.0174(13) 0.0110(12) 0.0101(12) -0.0004(10) 0.0001(10) -0.0021(10)
B9 0.0116(12) 0.0104(11) 0.0143(12) 0.0007(10) 0.0000(10) -0.0009(9)
B10 0.0120(12) 0.0097(11) 0.0113(12) -0.0016(9) 0.0014(9) -0.0007(9)
B11 0.0127(12) 0.0101(12) 0.0150(13) 0.0001(10) -0.0003(10) 0.0003(10)

loop_
_atom_type_symbol
_atom_type_description
_atom_type_scat_dispersion_real
_atom_type_scat_dispersion_imag
_atom_type_scat_source
C C 0.0033 0.0016 'International Tables Vol C Tables 4.2.6.8 and 6.1.1.4'
H H 0.0000 0.0000 'International Tables Vol C Tables 4.2.6.8 and 6.1.1.4'
B B 0.0013 0.0007 'International Tables Vol C Tables 4.2.6.8 and 6.1.1.4'
P P 0.1023 0.0942 'International Tables Vol C Tables 4.2.6.8 and 6.1.1.4'
Cl Cl 0.1484 0.1585 'International Tables Vol C Tables 4.2.6.8 and 6.1.1.4'
Ta Ta -0.7052 6.5227 'International Tables Vol C Tables 4.2.6.8 and 6.1.1.4'

loop_
_geom_angle_atom_site_label_1
_geom_angle_atom_site_label_2
_geom_angle_atom_site_label_3
_geom_angle
P2 Ta1 P1 82.065(19)
C1 Ta1 P2 89.96(7)
C1 Ta1 P1 107.95(7)
C1 Ta1 C15 127.02(9)
C1 Ta1 C16 93.85(9)
C1 Ta1 C17 85.75(9)
C1 Ta1 C18 112.13(9)
C1 Ta1 C14 142.58(9)
C1 Ta1 C8 103.56(9)
C15 Ta1 P2 86.94(6)
C15 Ta1 P1 123.83(6)
C16 Ta1 P2 94.53(6)
C16 Ta1 P1 157.88(6)
C16 Ta1 C15 34.06(8)
C16 Ta1 C14 56.57(8)
C17 Ta1 P2 127.62(6)
C17 Ta1 P1 148.16(6)
C17 Ta1 C15 56.58(8)
C17 Ta1 C16 34.15(8)
C17 Ta1 C18 34.30(8)
C17 Ta1 C14 56.85(8)
C18 Ta1 P2 143.49(6)
C18 Ta1 P1 115.40(6)
C18 Ta1 C15 56.57(8)
C18 Ta1 C16 56.81(8)
C18 Ta1 C14 34.37(8)
C14 Ta1 P2 112.71(6)
C14 Ta1 P1 104.51(6)
C14 Ta1 C15 33.73(8)
C8 Ta1 P2 124.18(6)
C8 Ta1 P1 42.14(6)
C8 Ta1 C15 121.41(8)
C8 Ta1 C16 136.82(8)
C8 Ta1 C17 107.48(8)
C8 Ta1 C18 80.00(8)
C8 Ta1 C14 88.28(8)
C12 P2 Ta1 118.48(8)
C13 P2 Ta1 112.03(8)
C13 P2 C12 103.16(11)
C11 P2 Ta1 117.71(8)
C11 P2 C12 102.43(12)
C11 P2 C13 100.61(11)
C8 P1 Ta1 59.46(8)
C8 P1 C10 110.91(12)
C8 P1 C9 112.19(11)
C10 P1 Ta1 126.48(9)
C9 P1 Ta1 125.83(8)
C9 P1 C10 106.96(12)
C2 C1 Ta1 164.24(18)
C16 C15 Ta1 71.89(13)
C16 C15 C20 126.3(2)
C14 C15 Ta1 72.18(13)
C14 C15 C16 107.9(2)
C14 C15 C20 124.7(2)
C20 C15 Ta1 130.68(16)
C15 C16 Ta1 74.05(13)
C15 C16 C21 126.5(2)
C17 C16 Ta1 72.46(13)
C17 C16 C15 108.1(2)
C17 C16 C21 124.4(2)
C21 C16 Ta1 128.32(16)
C16 C17 Ta1 73.40(13)
C16 C17 C18 108.1(2)
C16 C17 C22 126.1(2)
C18 C17 Ta1 72.92(13)
C18 C17 C22 125.5(2)
C22 C17 Ta1 124.61(16)
C17 C18 Ta1 72.79(13)
C17 C18 C14 107.7(2)
C17 C18 C23 124.4(2)
C14 C18 Ta1 73.35(13)
C14 C18 C23 127.4(2)
C23 C18 Ta1 125.93(17)
C15 C14 Ta1 74.09(13)
C15 C14 C18 108.2(2)
C15 C14 C19 125.6(2)
C18 C14 Ta1 72.28(13)
C18 C14 C19 125.9(2)
C19 C14 Ta1 124.40(16)
C3 C2 C1 120.8(2)
C3 C2 C7 117.9(2)
C7 C2 C1 121.2(2)
C4 C3 C2 120.8(2)
C3 C4 C5 120.5(2)
C6 C5 C4 119.5(2)
C5 C6 C7 120.2(2)
C6 C7 C2 121.0(2)
P1 C8 Ta1 78.40(9)
C25 C24 B1 124.98(18)
C25 C24 B2 120.95(18)
C25 C24 B3 115.23(18)
C25 C24 B4 114.95(18)
C25 C24 B5 120.55(18)
B1 C24 B3 111.72(17)
B2 C24 B1 61.90(14)
B2 C24 B3 61.45(14)
B2 C24 B4 111.73(17)
B4 C24 B1 111.73(17)
B4 C24 B3 61.30(14)
B5 C24 B1 61.64(14)
B5 C24 B2 112.38(17)
B5 C24 B3 111.84(17)
B5 C24 B4 61.69(14)
C26 C25 C24 119.58(19)
C25 C26 C27 109.85(19)
C28 C27 C26 112.1(2)
Cl1 B1 B2 122.40(17)
Cl1 B1 B5 121.77(16)
Cl1 B1 B6 121.20(16)
Cl1 B1 B10 120.72(16)
C24 B1 Cl1 125.16(16)
C24 B1 B2 58.75(13)
C24 B1 B5 58.77(13)
C24 B1 B6 105.64(16)
C24 B1 B10 105.84(17)
B5 B1 B2 107.47(17)
B5 B1 B10 60.22(14)
B6 B1 B2 59.98(14)
B6 B1 B5 108.28(17)
B6 B1 B10 60.45(14)
B10 B1 B2 108.24(17)
Cl2 B2 B1 121.21(17)
Cl2 B2 B3 121.16(16)
Cl2 B2 B6 123.53(17)
Cl2 B2 B7 122.95(16)
C24 B2 Cl2 121.98(16)
C24 B2 B1 59.35(13)
C24 B2 B3 59.60(14)
C24 B2 B6 105.91(17)
C24 B2 B7 106.30(17)
B3 B2 B1 108.18(17)
B3 B2 B6 107.53(18)
B3 B2 B7 59.53(14)
B6 B2 B1 59.72(14)
B6 B2 B7 60.20(14)
B7 B2 B1 108.20(17)
Cl3 B3 B2 121.01(17)
Cl3 B3 B4 120.38(17)
Cl3 B3 B7 123.50(17)
Cl3 B3 B8 122.93(17)
C24 B3 Cl3 121.24(17)
C24 B3 B2 58.94(13)
C24 B3 B4 59.31(14)
C24 B3 B7 106.57(17)
C24 B3 B8 106.41(17)
B2 B3 B4 108.06(17)
B7 B3 B2 60.52(14)
B7 B3 B4 108.66(18)
B7 B3 B8 61.13(14)
B8 B3 B2 109.25(18)
B8 B3 B4 59.72(14)
Cl4 B4 B3 120.87(17)
Cl4 B4 B5 120.45(16)
Cl4 B4 B8 123.46(17)
Cl4 B4 B9 123.64(17)
C24 B4 Cl4 120.91(16)
C24 B4 B3 59.39(14)
C24 B4 B5 58.76(13)
C24 B4 B8 106.72(17)
C24 B4 B9 106.24(17)
B3 B4 B5 107.90(17)
B8 B4 B3 60.03(14)
B8 B4 B5 109.11(17)
B9 B4 B3 108.49(17)
B9 B4 B5 60.31(14)
B9 B4 B8 60.92(14)
Cl5 B5 B1 120.59(16)
Cl5 B5 B4 119.82(16)
Cl5 B5 B9 124.93(17)
Cl5 B5 B10 125.82(17)
C24 B5 Cl5 119.20(16)
C24 B5 B1 59.59(13)
C24 B5 B4 59.55(14)
C24 B5 B9 106.23(17)
C24 B5 B10 106.24(17)
B1 B5 B4 108.36(17)
B1 B5 B9 108.16(17)
B1 B5 B10 59.91(14)
B4 B5 B9 59.52(14)
B4 B5 B10 107.58(17)
B9 B5 B10 60.02(14)
Cl6 B6 B1 120.71(16)
Cl6 B6 B2 121.76(16)
Cl6 B6 B7 122.23(16)
Cl6 B6 B10 121.16(16)
Cl6 B6 B11 122.23(16)
B1 B6 B2 60.30(14)
B1 B6 B7 108.53(17)
B1 B6 B10 59.84(14)
B1 B6 B11 108.09(17)
B2 B6 B7 60.03(14)
B2 B6 B10 108.01(17)
B2 B6 B11 107.87(17)
B7 B6 B10 108.33(17)
B11 B6 B7 60.01(14)
B11 B6 B10 60.16(14)
Cl7 B7 B2 120.69(17)
Cl7 B7 B6 122.39(17)
Cl7 B7 B8 122.47(17)
Cl7 B7 B11 123.59(17)
B2 B7 B6 59.76(14)
B2 B7 B8 107.57(17)
B3 B7 Cl7 120.90(17)
B3 B7 B2 59.95(14)
B3 B7 B6 107.52(17)
B3 B7 B8 59.57(14)
B3 B7 B11 107.32(17)
B6 B7 B8 107.62(17)
B11 B7 B2 107.46(17)
B11 B7 B6 59.77(14)
B11 B7 B8 59.88(14)
Cl8 B8 B7 122.83(16)
Cl8 B8 B9 121.60(17)
Cl8 B8 B11 123.20(17)
B3 B8 Cl8 121.69(17)
B3 B8 B7 59.30(14)
B3 B8 B9 107.58(18)
B3 B8 B11 106.90(18)
B4 B8 Cl8 120.76(16)
B4 B8 B3 60.26(15)
B4 B8 B7 107.64(18)
B4 B8 B9 59.54(14)
B4 B8 B11 107.47(17)
B9 B8 B7 107.84(17)
B11 B8 B7 59.63(14)
B11 B8 B9 60.19(14)
Cl9 B9 B5 121.27(16)
Cl9 B9 B8 121.81(17)
Cl9 B9 B10 121.85(17)
Cl9 B9 B11 122.88(16)
B4 B9 Cl9 121.32(16)
B4 B9 B5 60.17(14)
B4 B9 B8 59.54(14)
B4 B9 B10 108.12(18)
B4 B9 B11 107.20(17)
B5 B9 B8 107.90(18)
B5 B9 B10 60.06(14)
B5 B9 B11 107.61(17)
B8 B9 B11 59.85(14)
B10 B9 B8 108.22(17)
B10 B9 B11 59.99(14)
Cl10 B10 B1 121.15(16)
Cl10 B10 B5 122.03(16)
Cl10 B10 B6 121.58(16)
Cl10 B10 B9 122.23(16)
Cl10 B10 B11 122.27(16)
B1 B10 B5 59.87(14)
B1 B10 B6 59.71(14)
B1 B10 B9 108.04(17)
B1 B10 B11 107.60(17)
B5 B10 B6 107.42(17)
B5 B10 B11 107.78(17)
B9 B10 B5 59.91(14)
B9 B10 B6 108.00(17)
B9 B10 B11 60.35(14)
B11 B10 B6 59.68(14)
Cl11 B11 B6 121.43(16)
Cl11 B11 B7 120.98(16)
Cl11 B11 B8 121.47(17)
Cl11 B11 B9 122.18(17)
Cl11 B11 B10 121.84(17)
B6 B11 B7 60.22(14)
B6 B11 B8 108.45(18)
B6 B11 B9 107.84(17)
B6 B11 B10 60.17(14)
B7 B11 B8 60.49(14)
B7 B11 B9 108.33(17)
B7 B11 B10 108.50(17)
B8 B11 B9 59.96(14)
B8 B11 B10 108.06(17)
B10 B11 B9 59.66(14)

loop_
_geom_bond_atom_site_label_1
_geom_bond_atom_site_label_2
_geom_bond_distance
Ta1 P2 2.5680(6)
Ta1 P1 2.5729(6)
Ta1 C1 1.918(2)
Ta1 C15 2.455(2)
Ta1 C16 2.427(2)
Ta1 C17 2.414(2)
Ta1 C18 2.416(2)
Ta1 C14 2.430(2)
Ta1 C8 2.262(2)
Cl1 B1 1.775(3)
Cl2 B2 1.766(3)
Cl3 B3 1.766(3)
Cl4 B4 1.766(3)
Cl5 B5 1.765(3)
Cl6 B6 1.776(2)
Cl7 B7 1.776(3)
Cl8 B8 1.779(3)
Cl9 B9 1.782(3)
Cl10 B10 1.777(3)
Cl11 B11 1.777(3)
P2 C12 1.821(2)
P2 C13 1.820(2)
P2 C11 1.819(2)
P1 C8 1.762(2)
P1 C10 1.817(2)
P1 C9 1.808(2)
C1 C2 1.463(3)
C15 C16 1.430(3)
C15 C14 1.417(3)
C15 C20 1.500(3)
C16 C17 1.421(3)
C16 C21 1.504(3)
C17 C18 1.424(3)
C17 C22 1.500(3)
C18 C14 1.432(3)
C18 C23 1.501(3)
C14 C19 1.505(3)
C2 C3 1.396(3)
C2 C7 1.403(3)
C3 C4 1.386(3)
C4 C5 1.388(4)
C5 C6 1.382(4)
C6 C7 1.389(3)
C24 C25 1.532(3)
C24 B1 1.748(3)
C24 B2 1.737(3)
C24 B3 1.749(3)
C24 B4 1.748(3)
C24 B5 1.733(3)
C25 C26 1.517(3)
C26 C27 1.532(3)
C27 C28 1.516(4)
B1 B2 1.792(3)
B1 B5 1.784(4)
B1 B6 1.782(3)
B1 B10 1.784(4)
B2 B3 1.781(4)
B2 B6 1.787(4)
B2 B7 1.792(4)
B3 B4 1.783(4)
B3 B7 1.774(4)
B3 B8 1.779(4)
B4 B5 1.785(4)
B4 B8 1.773(4)
B4 B9 1.773(4)
B5 B9 1.787(4)
B5 B10 1.790(3)
B6 B7 1.795(4)
B6 B10 1.795(4)
B6 B11 1.787(4)
B7 B8 1.806(4)
B7 B11 1.791(4)
B8 B9 1.798(4)
B8 B11 1.795(4)
B9 B10 1.789(4)
B9 B11 1.802(4)
B10 B11 1.795(4)

loop_
_geom_torsion_atom_site_label_1
_geom_torsion_atom_site_label_2
_geom_torsion_atom_site_label_3
_geom_torsion_atom_site_label_4
_geom_torsion
Ta1 C1 C2 C3 -75.1(7)
Ta1 C1 C2 C7 102.0(7)
Ta1 C15 C16 C17 -64.96(15)
Ta1 C15 C16 C21 126.2(2)
Ta1 C15 C14 C18 64.72(16)
Ta1 C15 C14 C19 -121.2(2)
Ta1 C16 C17 C18 -65.16(16)
Ta1 C16 C17 C22 121.1(2)
Ta1 C17 C18 C14 -65.56(16)
Ta1 C17 C18 C23 122.2(2)
Ta1 C18 C14 C15 -65.90(16)
Ta1 C18 C14 C19 120.1(2)
Cl1 B1 B2 Cl2 3.2(3)
Cl1 B1 B2 C24 114.4(2)
Cl1 B1 B2 B3 149.92(17)
Cl1 B1 B2 B6 -110.0(2)
Cl1 B1 B2 B7 -147.08(17)
Cl1 B1 B5 Cl5 -6.5(3)
Cl1 B1 B5 C24 -114.6(2)
Cl1 B1 B5 B4 -150.14(17)
Cl1 B1 B5 B9 146.83(17)
Cl1 B1 B5 B10 109.8(2)
Cl1 B1 B6 Cl6 0.5(3)
Cl1 B1 B6 B2 111.9(2)
Cl1 B1 B6 B7 149.04(17)
Cl1 B1 B6 B10 -110.1(2)
Cl1 B1 B6 B11 -147.39(17)
Cl1 B1 B10 Cl10 0.0(3)
Cl1 B1 B10 B5 -111.4(2)
Cl1 B1 B10 B6 110.8(2)
Cl1 B1 B10 B9 -148.44(17)
Cl1 B1 B10 B11 147.82(17)
Cl2 B2 B3 Cl3 1.1(3)
Cl2 B2 B3 C24 111.3(2)
Cl2 B2 B3 B4 145.88(17)
Cl2 B2 B3 B7 -112.4(2)
Cl2 B2 B3 B8 -150.73(17)
Cl2 B2 B6 Cl6 0.3(3)
Cl2 B2 B6 B1 -109.4(2)
Cl2 B2 B6 B7 111.9(2)
Cl2 B2 B6 B10 -146.93(17)
Cl2 B2 B6 B11 149.50(17)
Cl2 B2 B7 Cl7 -0.8(3)
Cl2 B2 B7 B3 109.5(2)
Cl2 B2 B7 B6 -112.8(2)
Cl2 B2 B7 B8 146.68(17)
Cl2 B2 B7 B11 -150.21(17)
Cl3 B3 B4 Cl4 0.6(3)
Cl3 B3 B4 C24 110.6(2)
Cl3 B3 B4 B5 145.03(17)
Cl3 B3 B4 B8 -112.8(2)
Cl3 B3 B4 B9 -151.12(17)
Cl3 B3 B7 Cl7 0.3(3)
Cl3 B3 B7 B2 -109.6(2)
Cl3 B3 B7 B6 -147.17(18)
Cl3 B3 B7 B8 112.3(2)
Cl3 B3 B7 B11 149.87(18)
Cl3 B3 B8 Cl8 -1.2(3)
Cl3 B3 B8 B4 108.6(2)
Cl3 B3 B8 B7 -113.2(2)
Cl3 B3 B8 B9 146.11(17)
Cl3 B3 B8 B11 -150.55(17)
Cl4 B4 B5 Cl5 1.5(3)
Cl4 B4 B5 C24 109.9(2)
Cl4 B4 B5 B1 145.43(17)
Cl4 B4 B5 B9 -113.9(2)
Cl4 B4 B5 B10 -151.25(17)
Cl4 B4 B8 Cl8 2.2(3)
Cl4 B4 B8 B3 -109.2(2)
Cl4 B4 B8 B7 -146.19(18)
Cl4 B4 B8 B9 113.1(2)
Cl4 B4 B8 B11 150.94(18)
Cl4 B4 B9 Cl9 -1.8(3)
Cl4 B4 B9 B5 108.7(2)
Cl4 B4 B9 B8 -112.8(2)
Cl4 B4 B9 B10 146.28(17)
Cl4 B4 B9 B11 -150.44(17)
Cl5 B5 B9 Cl9 3.6(3)
Cl5 B5 B9 B4 -107.0(2)
Cl5 B5 B9 B8 -143.96(18)
Cl5 B5 B9 B10 114.9(2)
Cl5 B5 B9 B11 152.87(18)
Cl5 B5 B10 Cl10 -2.1(3)
Cl5 B5 B10 B1 107.9(2)
Cl5 B5 B10 B6 145.39(18)
Cl5 B5 B10 B9 -113.5(2)
Cl5 B5 B10 B11 -151.68(18)
Cl6 B6 B7 Cl7 1.5(3)
Cl6 B6 B7 B2 110.8(2)
Cl6 B6 B7 B3 148.43(17)
Cl6 B6 B7 B8 -148.76(17)
Cl6 B6 B7 B11 -111.4(2)
Cl6 B6 B10 Cl10 0.3(3)
Cl6 B6 B10 B1 -109.8(2)
Cl6 B6 B10 B5 -147.39(17)
Cl6 B6 B10 B9 149.39(17)
Cl6 B6 B10 B11 111.8(2)
Cl6 B6 B11 Cl11 1.2(3)
Cl6 B6 B11 B7 111.4(2)
Cl6 B6 B11 B8 149.24(17)
Cl6 B6 B11 B9 -147.31(17)
Cl6 B6 B11 B10 -110.1(2)
Cl7 B7 B8 Cl8 -0.7(3)
Cl7 B7 B8 B3 109.4(2)
Cl7 B7 B8 B4 146.81(18)
Cl7 B7 B8 B9 -150.36(17)
Cl7 B7 B8 B11 -112.9(2)
Cl7 B7 B11 Cl11 0.0(3)
Cl7 B7 B11 B6 -110.9(2)
Cl7 B7 B11 B8 111.1(2)
Cl7 B7 B11 B9 148.57(18)
Cl7 B7 B11 B10 -148.18(18)
Cl8 B8 B9 Cl9 -0.6(3)
Cl8 B8 B9 B4 109.6(2)
Cl8 B8 B9 B5 146.77(17)
Cl8 B8 B9 B10 -149.70(17)
Cl8 B8 B9 B11 -112.9(2)
Cl8 B8 B11 Cl11 -1.3(3)
Cl8 B8 B11 B6 -149.32(17)
Cl8 B8 B11 B7 -111.6(2)
Cl8 B8 B11 B9 110.3(2)
Cl8 B8 B11 B10 146.96(17)
Cl9 B9 B10 Cl10 -0.7(3)
Cl9 B9 B10 B1 147.31(17)
Cl9 B9 B10 B5 110.3(2)
Cl9 B9 B10 B6 -149.56(17)
Cl9 B9 B10 B11 -112.3(2)
Cl9 B9 B11 Cl11 -0.1(3)
Cl9 B9 B11 B6 148.08(18)
Cl9 B9 B11 B7 -148.22(18)
Cl9 B9 B11 B8 -110.5(2)
Cl9 B9 B11 B10 110.6(2)
Cl10 B10 B11 Cl11 -0.2(3)
Cl10 B10 B11 B6 110.4(2)
Cl10 B10 B11 B7 147.65(17)
Cl10 B10 B11 B8 -148.28(17)
Cl10 B10 B11 B9 -111.5(2)
C1 C2 C3 C4 176.3(2)
C1 C2 C7 C6 -176.8(2)
C15 C16 C17 Ta1 66.01(15)
C15 C16 C17 C18 0.9(3)
C15 C16 C17 C22 -172.9(2)
C16 C15 C14 Ta1 -63.48(15)
C16 C15 C14 C18 1.2(3)
C16 C15 C14 C19 175.3(2)
C16 C17 C18 Ta1 65.48(16)
C16 C17 C18 C14 -0.1(3)
C16 C17 C18 C23 -172.4(2)
C17 C18 C14 Ta1 65.19(16)
C17 C18 C14 C15 -0.7(3)
C17 C18 C14 C19 -174.7(2)
C14 C15 C16 Ta1 63.67(16)
C14 C15 C16 C17 -1.3(3)
C14 C15 C16 C21 -170.1(2)
C20 C15 C16 Ta1 -127.6(2)
C20 C15 C16 C17 167.4(2)
C20 C15 C16 C21 -1.4(4)
C20 C15 C14 Ta1 127.6(2)
C20 C15 C14 C18 -167.7(2)
C20 C15 C14 C19 6.4(4)
C21 C16 C17 Ta1 -124.9(2)
C21 C16 C17 C18 170.0(2)
C21 C16 C17 C22 -3.8(4)
C22 C17 C18 Ta1 -120.7(2)
C22 C17 C18 C14 173.7(2)
C22 C17 C18 C23 1.5(4)
C23 C18 C14 Ta1 -122.8(2)
C23 C18 C14 C15 171.3(2)
C23 C18 C14 C19 -2.8(4)
C2 C3 C4 C5 0.8(4)
C3 C2 C7 C6 0.4(4)
C3 C4 C5 C6 -0.3(4)
C4 C5 C6 C7 -0.2(4)
C5 C6 C7 C2 0.2(4)
C7 C2 C3 C4 -0.9(4)
C10 P1 C8 Ta1 -120.90(10)
C9 P1 C8 Ta1 119.56(10)
C24 C25 C26 C27 -166.9(2)
C24 B1 B2 Cl2 -111.2(2)
C24 B1 B2 B3 35.54(16)
C24 B1 B2 B6 135.64(18)
C24 B1 B2 B7 98.54(18)
C24 B1 B5 Cl5 108.07(19)
C24 B1 B5 B4 -35.52(16)
C24 B1 B5 B9 -98.55(18)
C24 B1 B5 B10 -135.62(17)
C24 B1 B6 Cl6 -149.84(16)
C24 B1 B6 B2 -38.37(16)
C24 B1 B6 B7 -1.3(2)
C24 B1 B6 B10 99.62(18)
C24 B1 B6 B11 62.3(2)
C24 B1 B10 Cl10 149.89(16)
C24 B1 B10 B5 38.43(16)
C24 B1 B10 B6 -99.29(18)
C24 B1 B10 B9 1.4(2)
C24 B1 B10 B11 -62.3(2)
C24 B2 B3 Cl3 -110.1(2)
C24 B2 B3 B4 34.60(16)
C24 B2 B3 B7 136.28(18)
C24 B2 B3 B8 97.99(19)
C24 B2 B6 Cl6 148.50(17)
C24 B2 B6 B1 38.72(16)
C24 B2 B6 B7 -99.96(18)
C24 B2 B6 B10 1.2(2)
C24 B2 B6 B11 -62.3(2)
C24 B2 B7 Cl7 -148.67(17)
C24 B2 B7 B3 -38.40(16)
C24 B2 B7 B6 99.30(18)
C24 B2 B7 B8 -1.2(2)
C24 B2 B7 B11 61.9(2)
C24 B3 B4 Cl4 -110.0(2)
C24 B3 B4 B5 34.47(16)
C24 B3 B4 B8 136.65(18)
C24 B3 B4 B9 98.32(19)
C24 B3 B7 Cl7 148.09(17)
C24 B3 B7 B2 38.15(16)
C24 B3 B7 B6 0.6(2)
C24 B3 B7 B8 -99.94(18)
C24 B3 B7 B11 -62.4(2)
C24 B3 B8 Cl8 -147.82(17)
C24 B3 B8 B4 -37.98(16)
C24 B3 B8 B7 100.19(18)
C24 B3 B8 B9 -0.5(2)
C24 B3 B8 B11 62.8(2)
C24 B4 B5 Cl5 -108.38(19)
C24 B4 B5 B1 35.54(16)
C24 B4 B5 B9 136.24(18)
C24 B4 B5 B10 98.86(18)
C24 B4 B8 Cl8 149.44(17)
C24 B4 B8 B3 38.09(16)
C24 B4 B8 B7 1.1(2)
C24 B4 B8 B9 -99.61(18)
C24 B4 B8 B11 -61.8(2)
C24 B4 B9 Cl9 -148.60(17)
C24 B4 B9 B5 -38.02(16)
C24 B4 B9 B8 100.43(18)
C24 B4 B9 B10 -0.5(2)
C24 B4 B9 B11 62.8(2)
C24 B5 B9 Cl9 149.04(17)
C24 B5 B9 B4 38.39(16)
C24 B5 B9 B8 1.5(2)
C24 B5 B9 B10 -99.68(18)
C24 B5 B9 B11 -61.7(2)
C24 B5 B10 Cl10 -148.94(17)
C24 B5 B10 B1 -38.92(16)
C24 B5 B10 B6 -1.4(2)
C24 B5 B10 B9 99.68(18)
C24 B5 B10 B11 61.5(2)
C25 C24 B1 Cl1 -0.1(3)
C25 C24 B1 B2 109.8(2)
C25 C24 B1 B5 -109.1(2)
C25 C24 B1 B6 148.7(2)
C25 C24 B1 B10 -148.2(2)
C25 C24 B2 Cl2 -6.1(3)
C25 C24 B2 B1 -115.9(2)
C25 C24 B2 B3 103.9(2)
C25 C24 B2 B6 -154.84(19)
C25 C24 B2 B7 142.2(2)
C25 C24 B3 Cl3 -3.3(3)
C25 C24 B3 B2 -113.0(2)
C25 C24 B3 B4 105.9(2)
C25 C24 B3 B7 -151.90(19)
C25 C24 B3 B8 144.05(19)
C25 C24 B4 Cl4 3.6(3)
C25 C24 B4 B3 -106.3(2)
C25 C24 B4 B5 112.7(2)
C25 C24 B4 B8 -144.72(19)
C25 C24 B4 B9 151.45(18)
C25 C24 B5 Cl5 5.6(3)
C25 C24 B5 B1 116.0(2)
C25 C24 B5 B4 -103.8(2)
C25 C24 B5 B9 -142.2(2)
C25 C24 B5 B10 155.04(19)
C25 C26 C27 C28 -172.6(2)
B1 C24 C25 C26 -8.9(3)
B1 C24 B2 Cl2 109.9(2)
B1 C24 B2 B3 -140.19(18)
B1 C24 B2 B6 -38.89(16)
B1 C24 B2 B7 -101.83(18)
B1 C24 B3 Cl3 147.20(17)
B1 C24 B3 B2 37.44(17)
B1 C24 B3 B4 -103.67(19)
B1 C24 B3 B7 -1.4(2)
B1 C24 B3 B8 -65.5(2)
B1 C24 B4 Cl4 -146.43(17)
B1 C24 B4 B3 103.65(18)
B1 C24 B4 B5 -37.30(16)
B1 C24 B4 B8 65.3(2)
B1 C24 B4 B9 1.4(2)
B1 C24 B5 Cl5 -110.36(19)
B1 C24 B5 B4 140.23(17)
B1 C24 B5 B9 101.86(18)
B1 C24 B5 B10 39.07(16)
B1 B2 B3 Cl3 -145.58(17)
B1 B2 B3 C24 -35.44(16)
B1 B2 B3 B4 -0.8(2)
B1 B2 B3 B7 100.84(19)
B1 B2 B3 B8 62.6(2)
B1 B2 B6 Cl6 109.8(2)
B1 B2 B6 B7 -138.68(18)
B1 B2 B6 B10 -37.48(16)
B1 B2 B6 B11 -101.06(19)
B1 B2 B7 Cl7 148.91(17)
B1 B2 B7 B3 -100.82(19)
B1 B2 B7 B6 36.88(16)
B1 B2 B7 B8 -63.7(2)
B1 B2 B7 B11 -0.5(2)
B1 B5 B9 Cl9 -148.30(17)
B1 B5 B9 B4 101.05(19)
B1 B5 B9 B8 64.1(2)
B1 B5 B9 B10 -37.03(16)
B1 B5 B9 B11 0.9(2)
B1 B5 B10 Cl10 -110.0(2)
B1 B5 B10 B6 37.50(16)
B1 B5 B10 B9 138.60(18)
B1 B5 B10 B11 100.43(19)
B1 B6 B7 Cl7 -146.48(17)
B1 B6 B7 B2 -37.22(17)
B1 B6 B7 B3 0.4(2)
B1 B6 B7 B8 63.2(2)
B1 B6 B7 B11 100.65(19)
B1 B6 B10 Cl10 110.1(2)
B1 B6 B10 B5 -37.58(16)
B1 B6 B10 B9 -100.80(18)
B1 B6 B10 B11 -138.37(18)
B1 B6 B11 Cl11 148.41(17)
B1 B6 B11 B7 -101.39(18)
B1 B6 B11 B8 -63.5(2)
B1 B6 B11 B9 -0.1(2)
B1 B6 B11 B10 37.18(16)
B1 B10 B11 Cl11 -147.58(17)
B1 B10 B11 B6 -37.00(16)
B1 B10 B11 B7 0.3(2)
B1 B10 B11 B8 64.3(2)
B1 B10 B11 B9 101.14(18)
B2 C24 C25 C26 66.6(3)
B2 C24 B1 Cl1 -109.8(2)
B2 C24 B1 B5 141.15(18)
B2 C24 B1 B6 38.95(16)
B2 C24 B1 B10 102.03(18)
B2 C24 B3 Cl3 109.8(2)
B2 C24 B3 B4 -141.11(18)
B2 C24 B3 B7 -38.89(16)
B2 C24 B3 B8 -102.94(19)
B2 C24 B4 Cl4 146.34(17)
B2 C24 B4 B3 36.42(17)
B2 C24 B4 B5 -104.53(18)
B2 C24 B4 B8 -2.0(2)
B2 C24 B4 B9 -65.8(2)
B2 C24 B5 Cl5 -147.12(17)
B2 C24 B5 B1 -36.76(17)
B2 C24 B5 B4 103.47(19)
B2 C24 B5 B9 65.1(2)
B2 C24 B5 B10 2.3(2)
B2 B1 B5 Cl5 142.29(17)
B2 B1 B5 C24 34.21(16)
B2 B1 B5 B4 -1.3(2)
B2 B1 B5 B9 -64.3(2)
B2 B1 B5 B10 -101.41(18)
B2 B1 B6 Cl6 -111.5(2)
B2 B1 B6 B7 37.10(17)
B2 B1 B6 B10 137.99(18)
B2 B1 B6 B11 100.68(19)
B2 B1 B10 Cl10 -148.42(17)
B2 B1 B10 B5 100.12(19)
B2 B1 B10 B6 -37.60(16)
B2 B1 B10 B9 63.1(2)
B2 B1 B10 B11 -0.6(2)
B2 B3 B4 Cl4 -144.43(17)
B2 B3 B4 C24 -34.46(16)
B2 B3 B4 B5 0.0(2)
B2 B3 B4 B8 102.19(19)
B2 B3 B4 B9 63.9(2)
B2 B3 B7 Cl7 109.9(2)
B2 B3 B7 B6 -37.57(17)
B2 B3 B7 B8 -138.09(18)
B2 B3 B7 B11 -100.53(19)
B2 B3 B8 Cl8 150.00(17)
B2 B3 B8 B4 -100.16(19)
B2 B3 B8 B7 38.02(17)
B2 B3 B8 B9 -62.7(2)
B2 B3 B8 B11 0.7(2)
B2 B6 B7 Cl7 -109.3(2)
B2 B6 B7 B3 37.65(17)
B2 B6 B7 B8 100.46(19)
B2 B6 B7 B11 137.87(18)
B2 B6 B10 Cl10 147.81(17)
B2 B6 B10 B1 37.68(16)
B2 B6 B10 B5 0.1(2)
B2 B6 B10 B9 -63.1(2)
B2 B6 B10 B11 -100.69(19)
B2 B6 B11 Cl11 -147.84(17)
B2 B6 B11 B7 -37.64(16)
B2 B6 B11 B8 0.2(2)
B2 B6 B11 B9 63.7(2)
B2 B6 B11 B10 100.93(18)
B2 B7 B8 Cl8 -147.46(18)
B2 B7 B8 B3 -37.33(16)
B2 B7 B8 B4 0.1(2)
B2 B7 B8 B9 62.9(2)
B2 B7 B8 B11 100.38(19)
B2 B7 B11 Cl11 148.34(17)
B2 B7 B11 B6 37.41(16)
B2 B7 B11 B8 -100.57(19)
B2 B7 B11 B9 -63.1(2)
B2 B7 B11 B10 0.2(2)
B3 C24 C25 C26 137.1(2)
B3 C24 B1 Cl1 -147.09(18)
B3 C24 B1 B2 -37.26(17)
B3 C24 B1 B5 103.89(19)
B3 C24 B1 B6 1.7(2)
B3 C24 B1 B10 64.8(2)
B3 C24 B2 Cl2 -109.9(2)
B3 C24 B2 B1 140.19(18)
B3 C24 B2 B6 101.30(19)
B3 C24 B2 B7 38.36(16)
B3 C24 B4 Cl4 109.9(2)
B3 C24 B4 B5 -140.95(18)
B3 C24 B4 B8 -38.38(17)
B3 C24 B4 B9 -102.21(18)
B3 C24 B5 Cl5 145.94(17)
B3 C24 B5 B1 -103.70(18)
B3 C24 B5 B4 36.54(17)
B3 C24 B5 B9 -1.8(2)
B3 C24 B5 B10 -64.6(2)
B3 B2 B6 Cl6 -149.00(17)
B3 B2 B6 B1 101.22(19)
B3 B2 B6 B7 -37.46(16)
B3 B2 B6 B10 63.7(2)
B3 B2 B6 B11 0.2(2)
B3 B2 B7 Cl7 -110.3(2)
B3 B2 B7 B6 137.70(18)
B3 B2 B7 B8 37.16(16)
B3 B2 B7 B11 100.28(19)
B3 B4 B5 Cl5 -143.12(17)
B3 B4 B5 C24 -34.74(16)
B3 B4 B5 B1 0.8(2)
B3 B4 B5 B9 101.51(19)
B3 B4 B5 B10 64.1(2)
B3 B4 B8 Cl8 111.4(2)
B3 B4 B8 B7 -36.99(17)
B3 B4 B8 B9 -137.70(18)
B3 B4 B8 B11 -99.86(19)
B3 B4 B9 Cl9 148.91(17)
B3 B4 B9 B5 -100.51(19)
B3 B4 B9 B8 37.93(17)
B3 B4 B9 B10 -63.0(2)
B3 B4 B9 B11 0.3(2)
B3 B7 B8 Cl8 -110.1(2)
B3 B7 B8 B4 37.41(17)
B3 B7 B8 B9 100.25(19)
B3 B7 B8 B11 137.71(18)
B3 B7 B11 Cl11 -148.51(17)
B3 B7 B11 B6 100.56(19)
B3 B7 B11 B8 -37.43(17)
B3 B7 B11 B9 0.1(2)
B3 B7 B11 B10 63.3(2)
B3 B8 B9 Cl9 -147.97(17)
B3 B8 B9 B4 -37.80(17)
B3 B8 B9 B5 -0.6(2)
B3 B8 B9 B10 62.9(2)
B3 B8 B9 B11 99.78(19)
B3 B8 B11 Cl11 147.51(17)
B3 B8 B11 B6 -0.6(2)
B3 B8 B11 B7 37.21(16)
B3 B8 B11 B9 -100.94(19)
B3 B8 B11 B10 -64.3(2)
B4 C24 C25 C26 -154.4(2)
B4 C24 B1 Cl1 146.35(17)
B4 C24 B1 B2 -103.83(19)
B4 C24 B1 B5 37.32(17)
B4 C24 B1 B6 -64.9(2)
B4 C24 B1 B10 -1.8(2)
B4 C24 B2 Cl2 -146.29(17)
B4 C24 B2 B1 103.83(19)
B4 C24 B2 B3 -36.36(17)
B4 C24 B2 B6 64.9(2)
B4 C24 B2 B7 2.0(2)
B4 C24 B3 Cl3 -109.1(2)
B4 C24 B3 B2 141.11(18)
B4 C24 B3 B7 102.22(19)
B4 C24 B3 B8 38.17(16)
B4 C24 B5 Cl5 109.41(19)
B4 C24 B5 B1 -140.23(17)
B4 C24 B5 B9 -38.37(16)
B4 C24 B5 B10 -101.17(18)
B4 B3 B7 Cl7 -149.41(17)
B4 B3 B7 B2 100.66(19)
B4 B3 B7 B6 63.1(2)
B4 B3 B7 B8 -37.43(17)
B4 B3 B7 B11 0.1(2)
B4 B3 B8 Cl8 -109.8(2)
B4 B3 B8 B7 138.17(18)
B4 B3 B8 B9 37.48(16)
B4 B3 B8 B11 100.82(18)
B4 B5 B9 Cl9 110.7(2)
B4 B5 B9 B8 -36.94(16)
B4 B5 B9 B10 -138.07(18)
B4 B5 B9 B11 -100.11(19)
B4 B5 B10 Cl10 148.54(17)
B4 B5 B10 B1 -101.44(18)
B4 B5 B10 B6 -63.9(2)
B4 B5 B10 B9 37.16(16)
B4 B5 B10 B11 -1.0(2)
B4 B8 B9 Cl9 -110.2(2)
B4 B8 B9 B5 37.21(17)
B4 B8 B9 B10 100.74(19)
B4 B8 B9 B11 137.59(18)
B4 B8 B11 Cl11 -149.10(17)
B4 B8 B11 B6 62.8(2)
B4 B8 B11 B7 100.59(19)
B4 B8 B11 B9 -37.55(17)
B4 B8 B11 B10 -0.9(2)
B4 B9 B10 Cl10 -148.64(17)
B4 B9 B10 B1 -0.6(2)
B4 B9 B10 B5 -37.58(16)
B4 B9 B10 B6 62.5(2)
B4 B9 B10 B11 99.80(19)
B4 B9 B11 Cl11 147.90(18)
B4 B9 B11 B6 -63.9(2)
B4 B9 B11 B7 -0.2(2)
B4 B9 B11 B8 37.49(17)
B4 B9 B11 B10 -101.38(19)
B5 C24 C25 C26 -83.8(3)
B5 C24 B1 Cl1 109.0(2)
B5 C24 B1 B2 -141.15(18)
B5 C24 B1 B6 -102.19(18)
B5 C24 B1 B10 -39.12(16)
B5 C24 B2 Cl2 146.54(17)
B5 C24 B2 B1 36.66(17)
B5 C24 B2 B3 -103.53(19)
B5 C24 B2 B6 -2.2(2)
B5 C24 B2 B7 -65.2(2)
B5 C24 B3 Cl3 -145.83(17)
B5 C24 B3 B2 104.41(19)
B5 C24 B3 B4 -36.69(17)
B5 C24 B3 B7 65.5(2)
B5 C24 B3 B8 1.5(2)
B5 C24 B4 Cl4 -109.1(2)
B5 C24 B4 B3 140.95(18)
B5 C24 B4 B8 102.57(19)
B5 C24 B4 B9 38.74(16)
B5 B1 B2 Cl2 -145.37(17)
B5 B1 B2 C24 -34.22(16)
B5 B1 B2 B3 1.3(2)
B5 B1 B2 B6 101.42(18)
B5 B1 B2 B7 64.3(2)
B5 B1 B6 Cl6 148.49(17)
B5 B1 B6 B2 -100.04(19)
B5 B1 B6 B7 -62.9(2)
B5 B1 B6 B10 37.95(16)
B5 B1 B6 B11 0.6(2)
B5 B1 B10 Cl10 111.5(2)
B5 B1 B10 B6 -137.72(18)
B5 B1 B10 B9 -37.00(16)
B5 B1 B10 B11 -100.73(18)
B5 B4 B8 Cl8 -148.53(17)
B5 B4 B8 B3 100.12(19)
B5 B4 B8 B7 63.1(2)
B5 B4 B8 B9 -37.58(17)
B5 B4 B8 B11 0.3(2)
B5 B4 B9 Cl9 -110.6(2)
B5 B4 B9 B8 138.44(18)
B5 B4 B9 B10 37.54(16)
B5 B4 B9 B11 100.82(19)
B5 B9 B10 Cl10 -111.1(2)
B5 B9 B10 B1 36.98(16)
B5 B9 B10 B6 100.11(18)
B5 B9 B10 B11 137.38(18)
B5 B9 B11 Cl11 -148.72(17)
B5 B9 B11 B6 -0.5(2)
B5 B9 B11 B7 63.2(2)
B5 B9 B11 B8 100.87(19)
B5 B9 B11 B10 -38.00(17)
B5 B10 B11 Cl11 149.25(17)
B5 B10 B11 B6 -100.17(18)
B5 B10 B11 B7 -62.9(2)
B5 B10 B11 B8 1.2(2)
B5 B10 B11 B9 37.97(16)
B6 B1 B2 Cl2 113.2(2)
B6 B1 B2 C24 -135.64(18)
B6 B1 B2 B3 -100.10(19)
B6 B1 B2 B7 -37.09(17)
B6 B1 B5 Cl5 -154.36(16)
B6 B1 B5 C24 97.57(18)
B6 B1 B5 B4 62.0(2)
B6 B1 B5 B9 -1.0(2)
B6 B1 B5 B10 -38.05(16)
B6 B1 B10 Cl10 -110.83(19)
B6 B1 B10 B5 137.72(18)
B6 B1 B10 B9 100.72(19)
B6 B1 B10 B11 36.98(16)
B6 B2 B3 Cl3 151.34(17)
B6 B2 B3 C24 -98.51(18)
B6 B2 B3 B4 -63.9(2)
B6 B2 B3 B7 37.77(16)
B6 B2 B3 B8 -0.5(2)
B6 B2 B7 Cl7 112.0(2)
B6 B2 B7 B3 -137.70(18)
B6 B2 B7 B8 -100.54(19)
B6 B2 B7 B11 -37.42(17)
B6 B7 B8 Cl8 149.52(17)
B6 B7 B8 B3 -100.35(19)
B6 B7 B8 B4 -62.9(2)
B6 B7 B8 B9 -0.1(2)
B6 B7 B8 B11 37.36(16)
B6 B7 B11 Cl11 110.9(2)
B6 B7 B11 B8 -137.98(18)
B6 B7 B11 B9 -100.50(19)
B6 B7 B11 B10 -37.26(16)
B6 B10 B11 Cl11 -110.6(2)
B6 B10 B11 B7 37.28(16)
B6 B10 B11 B8 101.34(19)
B6 B10 B11 B9 138.14(18)
B7 B2 B3 Cl3 113.6(2)
B7 B2 B3 C24 -136.28(18)
B7 B2 B3 B4 -101.67(19)
B7 B2 B3 B8 -38.28(17)
B7 B2 B6 Cl6 -111.5(2)
B7 B2 B6 B1 138.68(18)
B7 B2 B6 B10 101.20(19)
B7 B2 B6 B11 37.63(16)
B7 B3 B4 Cl4 151.43(17)
B7 B3 B4 C24 -98.60(18)
B7 B3 B4 B5 -64.1(2)
B7 B3 B4 B8 38.05(17)
B7 B3 B4 B9 -0.3(2)
B7 B3 B8 Cl8 112.0(2)
B7 B3 B8 B4 -138.17(18)
B7 B3 B8 B9 -100.69(19)
B7 B3 B8 B11 -37.36(16)
B7 B6 B10 Cl10 -148.65(17)
B7 B6 B10 B1 101.22(18)
B7 B6 B10 B5 63.6(2)
B7 B6 B10 B9 0.4(2)
B7 B6 B10 B11 -37.15(16)
B7 B6 B11 Cl11 -110.2(2)
B7 B6 B11 B8 37.88(16)
B7 B6 B11 B9 101.33(19)
B7 B6 B11 B10 138.56(18)
B7 B8 B9 Cl9 149.46(17)
B7 B8 B9 B4 -100.37(19)
B7 B8 B9 B5 -63.2(2)
B7 B8 B9 B10 0.4(2)
B7 B8 B9 B11 37.21(16)
B7 B8 B11 Cl11 110.3(2)
B7 B8 B11 B6 -37.76(16)
B7 B8 B11 B9 -138.14(18)
B7 B8 B11 B10 -101.48(19)
B8 B3 B4 Cl4 113.4(2)
B8 B3 B4 C24 -136.65(18)
B8 B3 B4 B5 -102.17(19)
B8 B3 B4 B9 -38.33(17)
B8 B3 B7 Cl7 -112.0(2)
B8 B3 B7 B2 138.09(18)
B8 B3 B7 B6 100.53(19)
B8 B3 B7 B11 37.56(17)
B8 B4 B5 Cl5 153.22(17)
B8 B4 B5 C24 -98.39(19)
B8 B4 B5 B1 -62.9(2)
B8 B4 B5 B9 37.85(17)
B8 B4 B5 B10 0.5(2)
B8 B4 B9 Cl9 111.0(2)
B8 B4 B9 B5 -138.44(18)
B8 B4 B9 B10 -100.91(19)
B8 B4 B9 B11 -37.63(17)
B8 B7 B11 Cl11 -111.1(2)
B8 B7 B11 B6 137.98(18)
B8 B7 B11 B9 37.48(17)
B8 B7 B11 B10 100.73(19)
B8 B9 B10 Cl10 148.34(17)
B8 B9 B10 B1 -63.6(2)
B8 B9 B10 B5 -100.60(19)
B8 B9 B10 B6 -0.5(2)
B8 B9 B10 B11 36.79(17)
B8 B9 B11 Cl11 110.4(2)
B8 B9 B11 B6 -101.41(19)
B8 B9 B11 B7 -37.71(17)
B8 B9 B11 B10 -138.87(18)
B9 B4 B5 Cl5 115.4(2)
B9 B4 B5 C24 -136.24(18)
B9 B4 B5 B1 -100.70(19)
B9 B4 B5 B10 -37.38(16)
B9 B4 B8 Cl8 -110.9(2)
B9 B4 B8 B3 137.70(18)
B9 B4 B8 B7 100.71(19)
B9 B4 B8 B11 37.84(17)
B9 B5 B10 Cl10 111.4(2)
B9 B5 B10 B1 -138.60(18)
B9 B5 B10 B6 -101.10(19)
B9 B5 B10 B11 -38.17(17)
B9 B8 B11 Cl11 -111.6(2)
B9 B8 B11 B6 100.38(19)
B9 B8 B11 B7 138.14(18)
B9 B8 B11 B10 36.67(17)
B9 B10 B11 Cl11 111.3(2)
B9 B10 B11 B6 -138.14(18)
B9 B10 B11 B7 -100.86(19)
B9 B10 B11 B8 -36.80(17)
B10 B1 B2 Cl2 151.02(17)
B10 B1 B2 C24 -97.83(18)
B10 B1 B2 B3 -62.3(2)
B10 B1 B2 B6 37.81(16)
B10 B1 B2 B7 0.7(2)
B10 B1 B5 Cl5 -116.3(2)
B10 B1 B5 C24 135.62(17)
B10 B1 B5 B4 100.10(18)
B10 B1 B5 B9 37.08(16)
B10 B1 B6 Cl6 110.5(2)
B10 B1 B6 B2 -137.99(18)
B10 B1 B6 B7 -100.89(19)
B10 B1 B6 B11 -37.31(16)
B10 B5 B9 Cl9 -111.3(2)
B10 B5 B9 B4 138.07(18)
B10 B5 B9 B8 101.14(18)
B10 B5 B9 B11 37.96(16)
B10 B6 B7 Cl7 150.09(17)
B10 B6 B7 B2 -100.66(18)
B10 B6 B7 B3 -63.0(2)
B10 B6 B7 B8 -0.2(2)
B10 B6 B7 B11 37.21(16)
B10 B6 B11 Cl11 111.2(2)
B10 B6 B11 B7 -138.56(18)
B10 B6 B11 B8 -100.68(18)
B10 B6 B11 B9 -37.23(16)
B10 B9 B11 Cl11 -110.7(2)
B10 B9 B11 B6 37.45(17)
B10 B9 B11 B7 101.15(19)
B10 B9 B11 B8 138.87(18)
B11 B6 B7 Cl7 112.9(2)
B11 B6 B7 B2 -137.87(18)
B11 B6 B7 B3 -100.21(19)
B11 B6 B7 B8 -37.41(16)
B11 B6 B10 Cl10 -111.5(2)
B11 B6 B10 B1 138.37(18)
B11 B6 B10 B5 100.79(18)
B11 B6 B10 B9 37.57(16)
B11 B7 B8 Cl8 112.2(2)
B11 B7 B8 B3 -137.71(18)
B11 B7 B8 B4 -100.30(19)
B11 B7 B8 B9 -37.46(16)
B11 B8 B9 Cl9 112.2(2)
B11 B8 B9 B4 -137.59(18)
B11 B8 B9 B5 -100.37(19)
B11 B8 B9 B10 -36.85(17)
B11 B9 B10 Cl10 111.6(2)
B11 B9 B10 B1 -100.40(19)
B11 B9 B10 B5 -137.38(18)
B11 B9 B10 B6 -37.28(16)
